data_4105460
loop_
_publ_author_name
'Stefan Wiese'
'Pooja Kapoor'
'Kamille D. Williams'
'Timothy H. Warren'

_publ_contact_author 'Timothy H. Warren'
_publ_contact_author_email thw@georgetown.edu
_publ_section_title
;
 Nitric Oxide Oxidatively Nitrosylates Ni(I) and Cu(I) C-Organonitroso
 Adducts
;
_journal_name_full 'Journal of the American Chemical Society'
_journal_page_first 18105
_journal_page_last 18111
_journal_paper_doi 10.1021/ja903550n
_journal_volume 131
_journal_year 2009
_chemical_formula_sum 'C52 H64 Cu2 N5 O1.5'
_chemical_formula_weight 910.16
_chemical_name_common '{[Me2NN]Cu}2(m-h2:h1-ONAr) + 0.5 ether'
_chemical_name_systematic
; 
 ? 
;
_space_group_IT_number 15
_symmetry_cell_setting monoclinic
_symmetry_space_group_name_Hall '-C 2yc'
_symmetry_space_group_name_H-M 'C 1 2/c 1'
_atom_sites_solution_hydrogens geom
_atom_sites_solution_primary direct
_atom_sites_solution_secondary difmap
_audit_creation_method SHELXL-97
_cell_angle_alpha 90.00
_cell_angle_beta 93.64(2)
_cell_angle_gamma 90.00
_cell_formula_units_Z 8
_cell_length_a 35.714(11)
_cell_length_b 11.670(2)
_cell_length_c 23.333(5)
_cell_measurement_reflns_used 4332
_cell_measurement_temperature 173(2)
_cell_measurement_theta_max 27.446
_cell_measurement_theta_min 2.285
_cell_volume 9705(4)
_computing_cell_refinement 'Bruker SMART'
_computing_data_collection 'Bruker SMART'
_computing_data_reduction 'Bruker SMART'
_computing_molecular_graphics 'ORTEP-3 for Windows; Ferrugia L J (1997), J. Appl. Cryst. 30, 565'
_computing_publication_material 'Bruker SHELXTL'
_computing_structure_refinement 'SHELXL-97 (Sheldrick, 1997)'
_computing_structure_solution 'SHELXS-97 (Sheldrick, 1990)'
_diffrn_ambient_temperature 173(2)
_diffrn_measured_fraction_theta_full 0.999
_diffrn_measured_fraction_theta_max 0.999
_diffrn_radiation_monochromator graphite
_diffrn_radiation_source 'fine-focus sealed tube'
_diffrn_radiation_type MoK\a
_diffrn_radiation_wavelength 0.71073
_diffrn_reflns_av_R_equivalents 0.0864
_diffrn_reflns_av_sigmaI/netI 0.1035
_diffrn_reflns_limit_h_max 42
_diffrn_reflns_limit_h_min -42
_diffrn_reflns_limit_k_max 13
_diffrn_reflns_limit_k_min -10
_diffrn_reflns_limit_l_max 20
_diffrn_reflns_limit_l_min -27
_diffrn_reflns_number 22490
_diffrn_reflns_theta_full 25.00
_diffrn_reflns_theta_max 25.00
_diffrn_reflns_theta_min 1.75
_exptl_absorpt_coefficient_mu 0.919
_exptl_absorpt_correction_T_max 1.000
_exptl_absorpt_correction_T_min 0.795
_exptl_absorpt_correction_type multi-scan
_exptl_absorpt_process_details 'SADABS based on Blessing's method; Blessing, Acta Cryst. (1995) A51 33-38'
_exptl_crystal_colour black
_exptl_crystal_density_diffrn 1.246
_exptl_crystal_description block
_exptl_crystal_F_000 3848
_exptl_crystal_size_max 0.2
_exptl_crystal_size_mid 0.2
_exptl_crystal_size_min 0.1
_refine_diff_density_max 1.194
_refine_diff_density_min -0.831
_refine_diff_density_rms 0.147
_refine_ls_extinction_coef 0.00077(11)
_refine_ls_extinction_expression Fc^*^=kFc[1+0.001xFc^2^\l^3^/sin(2\q)]^-1/4^
_refine_ls_extinction_method SHELXL
_refine_ls_goodness_of_fit_ref 1.083
_refine_ls_hydrogen_treatment constr
_refine_ls_matrix_type full
_refine_ls_number_parameters 566
_refine_ls_number_reflns 8547
_refine_ls_number_restraints 36
_refine_ls_restrained_S_all 1.086
_refine_ls_R_factor_all 0.1281
_refine_ls_R_factor_gt 0.0832
_refine_ls_shift/su_max 0.000
_refine_ls_shift/su_mean 0.000
_refine_ls_structure_factor_coef Fsqd
_refine_ls_weighting_details 'calc w=1/[\s^2^(Fo^2^)+(0.1045P)^2^+5.2269P] where P=(Fo^2^+2Fc^2^)/3'
_refine_ls_weighting_scheme calc
_refine_ls_wR_factor_gt 0.1881
_refine_ls_wR_factor_ref 0.2053
_reflns_number_gt 5689
_reflns_number_total 8547
_reflns_threshold_expression >2sigma(I)
_cod_data_source_file ja903550n_si_004.cif
_cod_data_source_block cmpd_2a_{[Me2NN]Cu}2(m-h2:h1-ONAr)
_cod_original_formula_sum 'C52 H64 Cu2 N5 O1.50'
_cod_database_code 4105460

loop_
_symmetry_equiv_pos_as_xyz
'x, y, z'
'-x, y, -z+1/2'
'x+1/2, y+1/2, z'
'-x+1/2, y+1/2, -z+1/2'
'-x, -y, -z'
'x, -y, z-1/2'
'-x+1/2, -y+1/2, -z'
'x+1/2, -y+1/2, z-1/2'

loop_
_atom_site_label
_atom_site_type_symbol
_atom_site_fract_x
_atom_site_fract_y
_atom_site_fract_z
_atom_site_U_iso_or_equiv
_atom_site_adp_type
_atom_site_occupancy
_atom_site_symmetry_multiplicity
_atom_site_calc_flag
_atom_site_refinement_flags
_atom_site_disorder_assembly
_atom_site_disorder_group
Cu1 Cu 0.126109(19) 0.12327(6) 0.11111(3) 0.0215(2) Uani 1 1 d . A .
Cu2 Cu 0.166490(19) 0.41127(6) 0.09519(3) 0.0217(2) Uani 1 1 d . . .
C44 C 0.0830(2) 0.4085(6) 0.1276(3) 0.049(2) Uani 1 1 d . . .
H44 H 0.1013 0.4324 0.1565 0.058 Uiso 1 1 calc R . .
O1 O 0.13641(11) 0.2096(4) 0.04785(17) 0.0293(10) Uani 1 1 d . A .
N2 N 0.11422(14) 0.0937(4) 0.1875(2) 0.0286(12) Uani 1 1 d . . .
N3 N 0.16695(12) 0.4702(4) 0.01548(19) 0.0221(11) Uani 1 1 d . . .
N5 N 0.13135(13) 0.2914(4) 0.0891(2) 0.0267(12) Uani 1 1 d . . .
C24 C 0.21580(15) 0.5997(5) 0.1048(2) 0.0234(14) Uani 1 1 d . . .
N1 N 0.12432(13) -0.0276(4) 0.0814(2) 0.0249(12) Uani 1 1 d . . .
N4 N 0.20081(13) 0.5152(4) 0.13356(19) 0.0220(11) Uani 1 1 d . . .
C22 C 0.18745(16) 0.5610(5) 0.0047(3) 0.0239(14) Uani 1 1 d . . .
C6 C 0.13174(17) -0.0461(5) 0.0224(2) 0.0252(14) Uani 1 1 d . . .
C27 C 0.14723(16) 0.4108(5) -0.0306(2) 0.0245(14) Uani 1 1 d . . .
C23 C 0.20914(15) 0.6239(5) 0.0472(3) 0.0257(14) Uani 1 1 d . . .
H23 H 0.2206 0.6917 0.0341 0.031 Uiso 1 1 calc R A .
C4 C 0.1164(2) -0.2371(5) 0.0876(3) 0.0371(17) Uani 1 1 d . . .
H4A H 0.0994 -0.2375 0.0529 0.056 Uiso 1 1 calc R A .
H4B H 0.1076 -0.2927 0.1152 0.056 Uiso 1 1 calc R . .
H4C H 0.1417 -0.2580 0.0774 0.056 Uiso 1 1 calc R . .
C1 C 0.11709(16) -0.1179(5) 0.1142(3) 0.0262(14) Uani 1 1 d . . .
C3 C 0.10966(18) -0.0128(6) 0.2068(3) 0.0325(15) Uani 1 1 d . . .
C48 C 0.06652(18) 0.2953(6) 0.0435(3) 0.0388(17) Uani 1 1 d . . .
H48 H 0.0734 0.2418 0.0153 0.047 Uiso 1 1 calc R A .
C38 C 0.19524(18) 0.5581(6) 0.2362(3) 0.0314(15) Uani 1 1 d . . .
C5 C 0.1027(3) -0.0304(7) 0.2690(3) 0.056(2) Uani 1 1 d . . .
H5A H 0.1262 -0.0200 0.2924 0.084 Uiso 1 1 calc R A .
H5B H 0.0932 -0.1081 0.2745 0.084 Uiso 1 1 calc R . .
H5C H 0.0841 0.0254 0.2806 0.084 Uiso 1 1 calc R . .
C32 C 0.16355(17) 0.3131(6) -0.0528(3) 0.0295(15) Uani 1 1 d . . .
C26 C 0.24374(18) 0.6799(6) 0.1376(3) 0.0327(15) Uani 1 1 d . . .
H26A H 0.2314 0.7170 0.1690 0.049 Uiso 1 1 calc R A .
H26B H 0.2524 0.7384 0.1113 0.049 Uiso 1 1 calc R . .
H26C H 0.2653 0.6354 0.1533 0.049 Uiso 1 1 calc R . .
C33 C 0.21377(16) 0.5019(5) 0.1934(2) 0.0243(14) Uani 1 1 d . . .
C43 C 0.09255(15) 0.3299(5) 0.0860(3) 0.0276(14) Uani 1 1 d . . .
C28 C 0.11165(16) 0.4468(5) -0.0505(3) 0.0272(14) Uani 1 1 d . . .
C25 C 0.18830(18) 0.6050(6) -0.0565(3) 0.0326(16) Uani 1 1 d . . .
H25A H 0.1910 0.5403 -0.0827 0.049 Uiso 1 1 calc R A .
H25B H 0.2096 0.6573 -0.0592 0.049 Uiso 1 1 calc R . .
H25C H 0.1649 0.6459 -0.0671 0.049 Uiso 1 1 calc R . .
C2 C 0.11009(19) -0.1102(5) 0.1714(3) 0.0339(16) Uani 1 1 d . . .
H2 H 0.1048 -0.1807 0.1895 0.041 Uiso 1 1 calc R A .
C17A C 0.1510(4) 0.2269(11) 0.2488(5) 0.025(3) Uiso 0.55 1 d P A 2
C34 C 0.24496(17) 0.4331(6) 0.2069(3) 0.0314(15) Uani 1 1 d . . .
C29 C 0.09233(18) 0.3824(6) -0.0933(3) 0.0402(18) Uani 1 1 d . . .
H29 H 0.0679 0.4057 -0.1072 0.048 Uiso 1 1 calc R . .
C11 C 0.10191(19) -0.0529(6) -0.0188(3) 0.0369(16) Uani 1 1 d . . .
C7 C 0.16911(18) -0.0524(5) 0.0077(3) 0.0302(15) Uani 1 1 d . . .
C37 C 0.2097(2) 0.5483(7) 0.2931(3) 0.0464(19) Uani 1 1 d U . .
H37 H 0.1976 0.5865 0.3227 0.056 Uiso 1 1 calc R . .
C39 C 0.09364(18) 0.5511(6) -0.0258(3) 0.0378(17) Uani 1 1 d . . .
H39A H 0.0938 0.5436 0.0160 0.057 Uiso 1 1 calc R . .
H39B H 0.0677 0.5576 -0.0418 0.057 Uiso 1 1 calc R . .
H39C H 0.1077 0.6197 -0.0356 0.057 Uiso 1 1 calc R . .
C42 C 0.16114(19) 0.6298(6) 0.2221(3) 0.0424(18) Uani 1 1 d . . .
H42A H 0.1678 0.6943 0.1978 0.064 Uiso 1 1 calc R . .
H42B H 0.1515 0.6590 0.2577 0.064 Uiso 1 1 calc R . .
H42C H 0.1418 0.5830 0.2016 0.064 Uiso 1 1 calc R . .
C18 C 0.20078(18) -0.0367(7) 0.0522(3) 0.0464(19) Uani 1 1 d . . .
H18A H 0.2007 -0.0994 0.0801 0.070 Uiso 1 1 calc R . .
H18B H 0.1978 0.0365 0.0720 0.070 Uiso 1 1 calc R . .
H18C H 0.2246 -0.0367 0.0336 0.070 Uiso 1 1 calc R . .
C12A C 0.1171(4) 0.1833(10) 0.2286(5) 0.016(3) Uiso 0.55 1 d P A 2
C40 C 0.20208(19) 0.2744(7) -0.0306(3) 0.0448(19) Uani 1 1 d . . .
H40A H 0.2059 0.1945 -0.0418 0.067 Uiso 1 1 calc R . .
H40B H 0.2043 0.2806 0.0113 0.067 Uiso 1 1 calc R . .
H40C H 0.2211 0.3228 -0.0470 0.067 Uiso 1 1 calc R . .
C31 C 0.1428(2) 0.2517(6) -0.0950(3) 0.0437(18) Uani 1 1 d . . .
H31 H 0.1531 0.1839 -0.1100 0.052 Uiso 1 1 calc R . .
C8 C 0.1767(2) -0.0730(6) -0.0493(3) 0.0459(18) Uani 1 1 d U A .
H8 H 0.2019 -0.0773 -0.0599 0.055 Uiso 1 1 calc R . .
C36 C 0.2408(2) 0.4851(7) 0.3063(3) 0.052(2) Uani 1 1 d U . .
H36 H 0.2507 0.4810 0.3451 0.062 Uiso 1 1 calc R A .
C13A C 0.0832(4) 0.2322(11) 0.2419(6) 0.032(3) Uiso 0.55 1 d P A 2
C35 C 0.2584(2) 0.4264(7) 0.2643(3) 0.0446(18) Uani 1 1 d U A .
H35 H 0.2799 0.3811 0.2745 0.054 Uiso 1 1 calc R . .
C10 C 0.1109(2) -0.0756(7) -0.0761(3) 0.052(2) Uani 1 1 d U A .
H10 H 0.0914 -0.0832 -0.1055 0.063 Uiso 1 1 calc R . .
C9 C 0.1480(2) -0.0867(7) -0.0895(4) 0.057(2) Uani 1 1 d U . .
H9 H 0.1535 -0.1043 -0.1278 0.069 Uiso 1 1 calc R A .
C41 C 0.2644(2) 0.3700(7) 0.1607(3) 0.052(2) Uani 1 1 d . A .
H41A H 0.2840 0.3205 0.1785 0.077 Uiso 1 1 calc R . .
H41B H 0.2757 0.4254 0.1354 0.077 Uiso 1 1 calc R . .
H41C H 0.2461 0.3230 0.1382 0.077 Uiso 1 1 calc R . .
C30 C 0.1079(2) 0.2864(7) -0.1155(3) 0.049(2) Uani 1 1 d . . .
H30 H 0.0946 0.2440 -0.1450 0.058 Uiso 1 1 calc R . .
C45 C 0.0468(2) 0.4519(6) 0.1267(4) 0.054(2) Uani 1 1 d . A .
C47 C 0.03020(19) 0.3382(6) 0.0417(4) 0.0461(19) Uani 1 1 d . A .
C19 C 0.0622(2) -0.0367(7) -0.0032(4) 0.059(2) Uani 1 1 d . A .
H19A H 0.0564 -0.0929 0.0261 0.089 Uiso 1 1 calc R . .
H19B H 0.0452 -0.0475 -0.0374 0.089 Uiso 1 1 calc R . .
H19C H 0.0592 0.0408 0.0119 0.089 Uiso 1 1 calc R . .
C16A C 0.1506(5) 0.3144(13) 0.2869(6) 0.046(4) Uiso 0.55 1 d P A 2
H16A H 0.1737 0.3438 0.3032 0.055 Uiso 0.55 1 calc PR A 2
C14A C 0.0840(5) 0.3286(15) 0.2837(7) 0.049(4) Uiso 0.55 1 d P A 2
H14A H 0.0617 0.3632 0.2955 0.059 Uiso 0.55 1 calc PR A 2
C21A C 0.1866(4) 0.1753(14) 0.2305(7) 0.044(4) Uiso 0.55 1 d P A 2
H21A H 0.1862 0.1743 0.1885 0.066 Uiso 0.55 1 calc PR A 2
H21B H 0.1889 0.0967 0.2451 0.066 Uiso 0.55 1 calc PR A 2
H21C H 0.2079 0.2209 0.2459 0.066 Uiso 0.55 1 calc PR A 2
C50 C 0.0018(2) 0.3011(8) -0.0054(5) 0.085(3) Uani 1 1 d . . .
H50A H -0.0227 0.2911 0.0106 0.127 Uiso 1 1 calc R A .
H50B H 0.0098 0.2283 -0.0217 0.127 Uiso 1 1 calc R . .
H50C H -0.0001 0.3596 -0.0355 0.127 Uiso 1 1 calc R . .
C46 C 0.0210(2) 0.4159(7) 0.0839(4) 0.059(2) Uani 1 1 d . . .
H46 H -0.0039 0.4450 0.0832 0.071 Uiso 1 1 calc R A .
C20A C 0.0459(6) 0.1919(18) 0.2163(8) 0.064(5) Uiso 0.55 1 d P A 2
H20A H 0.0474 0.1796 0.1750 0.096 Uiso 0.55 1 calc PR A 2
H20B H 0.0267 0.2499 0.2227 0.096 Uiso 0.55 1 calc PR A 2
H20C H 0.0391 0.1198 0.2346 0.096 Uiso 0.55 1 calc PR A 2
C15A C 0.1167(6) 0.3622(16) 0.3028(7) 0.053(4) Uiso 0.55 1 d P A 2
H15A H 0.1180 0.4237 0.3295 0.064 Uiso 0.55 1 calc PR A 2
C49 C 0.0361(3) 0.5383(8) 0.1713(5) 0.089(3) Uani 1 1 d . . .
H49A H 0.0414 0.6159 0.1579 0.134 Uiso 1 1 calc R A .
H49B H 0.0508 0.5239 0.2076 0.134 Uiso 1 1 calc R . .
H49C H 0.0093 0.5312 0.1774 0.134 Uiso 1 1 calc R . .
O2 O 0.0000 -0.0965(8) 0.2500 0.096(4) Uani 1 2 d S . .
C16B C 0.1341(6) 0.3374(15) 0.2907(7) 0.035(4) Uiso 0.45 1 d P A 1
H16B H 0.1554 0.3724 0.3100 0.042 Uiso 0.45 1 calc PR A 1
C21B C 0.1772(5) 0.2060(16) 0.2437(8) 0.039(4) Uiso 0.45 1 d P A 1
H21D H 0.1813 0.1295 0.2603 0.059 Uiso 0.45 1 calc PR A 1
H21E H 0.1943 0.2608 0.2635 0.059 Uiso 0.45 1 calc PR A 1
H21F H 0.1819 0.2041 0.2028 0.059 Uiso 0.45 1 calc PR A 1
C15B C 0.0985(6) 0.3714(18) 0.2981(8) 0.043(5) Uiso 0.45 1 d P A 1
H15B H 0.0945 0.4305 0.3250 0.052 Uiso 0.45 1 calc PR A 1
C17B C 0.1369(5) 0.2426(14) 0.2508(7) 0.030(4) Uiso 0.45 1 d P A 1
C12B C 0.1055(5) 0.1970(14) 0.2224(6) 0.020(4) Uiso 0.45 1 d P A 1
C13B C 0.0689(5) 0.2343(15) 0.2295(7) 0.034(4) Uiso 0.45 1 d P A 1
C14B C 0.0667(5) 0.3224(14) 0.2673(7) 0.038(4) Uiso 0.45 1 d P A 1
H14B H 0.0426 0.3529 0.2735 0.045 Uiso 0.45 1 calc PR A 1
C20B C 0.0381(5) 0.1833(18) 0.1956(9) 0.044(5) Uiso 0.45 1 d P A 1
H20D H 0.0168 0.2365 0.1931 0.066 Uiso 0.45 1 calc PR A 1
H20E H 0.0306 0.1118 0.2137 0.066 Uiso 0.45 1 calc PR A 1
H20F H 0.0459 0.1670 0.1569 0.066 Uiso 0.45 1 calc PR A 1
C51A C 0.0016(6) -0.1523(18) 0.3071(10) 0.109(10) Uani 0.70 1 d P B 1
H51A H 0.0233 -0.2052 0.3099 0.130 Uiso 0.70 1 calc PR B 1
H51B H -0.0214 -0.1990 0.3099 0.130 Uiso 0.70 1 calc PR B 1
C52A C 0.0048(6) -0.0720(19) 0.3567(7) 0.124(8) Uani 0.70 1 d P B 1
H52A H 0.0176 -0.0018 0.3455 0.185 Uiso 0.70 1 calc PR B 1
H52B H 0.0194 -0.1083 0.3888 0.185 Uiso 0.70 1 calc PR B 1
H52C H -0.0203 -0.0529 0.3685 0.185 Uiso 0.70 1 calc PR B 1
C51B C 0.0042(14) -0.189(4) 0.2738(15) 0.079(14) Uiso 0.30 1 d P . 2
H51C H 0.0302 -0.2129 0.2858 0.095 Uiso 0.30 1 calc PR . 2
H51D H -0.0149 -0.2129 0.3004 0.095 Uiso 0.30 1 calc PR . 2
C52B C 0.0054(13) -0.129(5) 0.334(2) 0.054(12) Uiso 0.30 1 d P C 2
H52D H 0.0275 -0.0798 0.3388 0.081 Uiso 0.30 1 calc PR C 2
H52E H 0.0067 -0.1880 0.3645 0.081 Uiso 0.30 1 calc PR C 2
H52F H -0.0174 -0.0835 0.3373 0.081 Uiso 0.30 1 calc PR C 2

loop_
_atom_site_aniso_label
_atom_site_aniso_U_11
_atom_site_aniso_U_22
_atom_site_aniso_U_33
_atom_site_aniso_U_23
_atom_site_aniso_U_13
_atom_site_aniso_U_12
Cu1 0.0299(4) 0.0172(4) 0.0178(4) -0.0009(3) 0.0047(3) -0.0024(3)
Cu2 0.0276(4) 0.0182(4) 0.0195(4) 0.0008(3) 0.0027(3) -0.0037(3)
C44 0.051(4) 0.037(5) 0.060(5) -0.001(4) 0.016(4) -0.003(4)
O1 0.044(2) 0.022(3) 0.022(2) 0.0067(19) 0.0064(19) -0.0024(19)
N2 0.044(3) 0.022(3) 0.021(3) -0.001(2) 0.007(2) -0.008(2)
N3 0.028(3) 0.022(3) 0.017(3) -0.005(2) 0.000(2) -0.002(2)
N5 0.035(3) 0.022(3) 0.024(3) 0.002(2) 0.006(2) 0.001(2)
C24 0.027(3) 0.022(4) 0.022(3) -0.005(3) 0.004(2) -0.002(3)
N1 0.033(3) 0.020(3) 0.022(3) 0.001(2) 0.001(2) 0.000(2)
N4 0.031(3) 0.022(3) 0.014(3) 0.005(2) 0.004(2) -0.003(2)
C22 0.028(3) 0.019(4) 0.026(3) -0.001(3) 0.009(3) 0.003(3)
C6 0.043(4) 0.010(3) 0.022(3) 0.001(3) 0.003(3) 0.000(3)
C27 0.032(3) 0.026(4) 0.016(3) -0.001(3) 0.006(2) -0.004(3)
C23 0.025(3) 0.021(4) 0.032(4) 0.003(3) 0.007(3) -0.005(2)
C4 0.062(4) 0.024(4) 0.025(4) -0.003(3) 0.001(3) 0.004(3)
C1 0.031(3) 0.012(3) 0.035(4) -0.001(3) 0.004(3) 0.000(2)
C3 0.046(4) 0.027(4) 0.025(4) 0.008(3) 0.006(3) 0.002(3)
C48 0.038(4) 0.025(4) 0.052(5) 0.010(3) -0.003(3) 0.000(3)
C38 0.047(4) 0.027(4) 0.019(3) -0.008(3) -0.005(3) -0.006(3)
C5 0.107(7) 0.039(5) 0.025(4) -0.001(4) 0.022(4) -0.019(5)
C32 0.037(3) 0.033(4) 0.019(3) -0.002(3) 0.007(3) 0.001(3)
C26 0.046(4) 0.027(4) 0.026(4) -0.003(3) 0.001(3) -0.011(3)
C33 0.034(3) 0.019(3) 0.020(3) 0.004(3) 0.000(3) -0.006(3)
C43 0.025(3) 0.020(4) 0.039(4) 0.005(3) 0.011(3) -0.002(3)
C28 0.033(3) 0.026(4) 0.023(3) 0.001(3) 0.005(3) 0.001(3)
C25 0.044(4) 0.028(4) 0.027(4) 0.005(3) 0.006(3) -0.005(3)
C2 0.056(4) 0.017(4) 0.030(4) 0.006(3) 0.011(3) -0.001(3)
C34 0.033(3) 0.030(4) 0.031(4) 0.008(3) 0.001(3) -0.002(3)
C29 0.029(3) 0.055(5) 0.036(4) -0.010(4) -0.004(3) 0.001(3)
C11 0.053(4) 0.029(4) 0.028(4) -0.004(3) -0.006(3) -0.005(3)
C7 0.046(4) 0.021(4) 0.026(4) 0.000(3) 0.014(3) 0.013(3)
C37 0.050(2) 0.047(3) 0.043(2) -0.0014(18) 0.0032(18) -0.0025(18)
C39 0.035(3) 0.048(5) 0.030(4) -0.007(3) -0.005(3) 0.012(3)
C42 0.052(4) 0.036(4) 0.039(4) -0.010(3) 0.009(3) 0.006(3)
C18 0.035(4) 0.054(5) 0.051(5) -0.004(4) 0.003(3) 0.009(3)
C40 0.047(4) 0.046(5) 0.042(4) -0.016(4) 0.009(3) 0.005(3)
C31 0.055(5) 0.038(5) 0.039(4) -0.022(4) 0.009(3) -0.001(4)
C8 0.048(2) 0.045(2) 0.045(2) 0.0004(18) 0.0062(18) 0.0045(18)
C36 0.055(3) 0.052(3) 0.049(3) 0.0030(18) -0.0013(18) -0.0043(18)
C35 0.043(2) 0.045(2) 0.045(2) 0.0049(18) -0.0006(18) 0.0009(18)
C10 0.057(3) 0.050(3) 0.048(3) -0.0015(19) -0.0038(18) -0.0005(18)
C9 0.063(3) 0.056(3) 0.053(3) -0.0025(19) 0.0052(19) 0.0031(19)
C41 0.050(4) 0.044(5) 0.062(5) 0.009(4) 0.015(4) 0.015(4)
C30 0.050(5) 0.054(5) 0.041(5) -0.018(4) -0.004(4) -0.012(4)
C45 0.051(5) 0.028(4) 0.086(7) -0.009(4) 0.024(4) 0.005(4)
C47 0.036(4) 0.033(4) 0.070(5) 0.000(4) 0.000(4) -0.002(3)
C19 0.050(5) 0.055(6) 0.069(6) -0.003(5) -0.019(4) -0.007(4)
C50 0.052(5) 0.063(7) 0.133(9) 0.005(6) -0.041(5) -0.006(5)
C46 0.031(4) 0.040(5) 0.105(7) -0.003(5) 0.001(4) 0.007(3)
C49 0.081(7) 0.060(7) 0.129(10) -0.039(7) 0.023(6) 0.017(5)
O2 0.079(7) 0.035(6) 0.173(13) 0.000 -0.011(7) 0.000
C51A 0.093(14) 0.062(16) 0.16(3) 0.034(19) -0.042(19) -0.020(11)
C52A 0.162(19) 0.15(2) 0.062(13) 0.041(13) 0.005(12) -0.041(17)

loop_
_atom_type_symbol
_atom_type_description
_atom_type_scat_dispersion_real
_atom_type_scat_dispersion_imag
_atom_type_scat_source
C C 0.0033 0.0016 'International Tables Vol C Tables 4.2.6.8 and 6.1.1.4'
H H 0.0000 0.0000 'International Tables Vol C Tables 4.2.6.8 and 6.1.1.4'
N N 0.0061 0.0033 'International Tables Vol C Tables 4.2.6.8 and 6.1.1.4'
O O 0.0106 0.0060 'International Tables Vol C Tables 4.2.6.8 and 6.1.1.4'
Cu Cu 0.3201 1.2651 'International Tables Vol C Tables 4.2.6.8 and 6.1.1.4'

loop_
_geom_angle_atom_site_label_1
_geom_angle_atom_site_label_2
_geom_angle_atom_site_label_3
_geom_angle
_geom_angle_site_symmetry_1
_geom_angle_site_symmetry_3
O1 Cu1 N2 157.4(2) . .
O1 Cu1 N1 102.7(2) . .
N2 Cu1 N1 99.9(2) . .
O1 Cu1 N5 41.10(18) . .
N2 Cu1 N5 116.3(2) . .
N1 Cu1 N5 143.6(2) . .
N5 Cu2 N4 156.3(2) . .
N5 Cu2 N3 103.4(2) . .
N4 Cu2 N3 100.16(19) . .
C45 C44 C43 119.9(7) . .
N5 O1 Cu1 77.1(3) . .
C3 N2 C12A 117.7(7) . .
C3 N2 C12B 122.2(7) . .
C12A N2 C12B 17.8(7) . .
C3 N2 Cu1 121.8(4) . .
C12A N2 Cu1 119.5(6) . .
C12B N2 Cu1 115.6(6) . .
C22 N3 C27 120.0(5) . .
C22 N3 Cu2 119.6(4) . .
C27 N3 Cu2 120.3(4) . .
O1 N5 C43 110.3(5) . .
O1 N5 Cu2 116.9(3) . .
C43 N5 Cu2 113.8(4) . .
O1 N5 Cu1 61.8(3) . .
C43 N5 Cu1 102.0(4) . .
Cu2 N5 Cu1 140.2(3) . .
N4 C24 C23 126.6(5) . .
N4 C24 C26 118.1(5) . .
C23 C24 C26 115.3(5) . .
C1 N1 C6 118.9(5) . .
C1 N1 Cu1 121.9(4) . .
C6 N1 Cu1 119.2(4) . .
C24 N4 C33 116.9(5) . .
C24 N4 Cu2 120.2(4) . .
C33 N4 Cu2 122.7(4) . .
N3 C22 C23 124.5(5) . .
N3 C22 C25 119.6(5) . .
C23 C22 C25 115.9(5) . .
C11 C6 C7 121.8(6) . .
C11 C6 N1 119.5(5) . .
C7 C6 N1 118.6(5) . .
C28 C27 C32 121.2(5) . .
C28 C27 N3 120.2(5) . .
C32 C27 N3 118.6(5) . .
C24 C23 C22 128.7(6) . .
N1 C1 C2 123.8(6) . .
N1 C1 C4 119.1(5) . .
C2 C1 C4 117.1(5) . .
N2 C3 C2 123.3(6) . .
N2 C3 C5 118.9(6) . .
C2 C3 C5 117.7(6) . .
C43 C48 C47 120.2(7) . .
C33 C38 C37 118.5(6) . .
C33 C38 C42 121.5(6) . .
C37 C38 C42 120.0(6) . .
C31 C32 C27 117.8(6) . .
C31 C32 C40 121.4(6) . .
C27 C32 C40 120.8(6) . .
C34 C33 C38 121.2(6) . .
C34 C33 N4 118.8(5) . .
C38 C33 N4 120.1(5) . .
C48 C43 C44 120.8(6) . .
C48 C43 N5 122.9(6) . .
C44 C43 N5 116.3(6) . .
C27 C28 C29 118.5(6) . .
C27 C28 C39 121.3(5) . .
C29 C28 C39 120.3(6) . .
C1 C2 C3 129.2(6) . .
C16A C17A C12A 117.5(15) . .
C16A C17A C21A 122.3(15) . .
C12A C17A C21A 120.2(12) . .
C33 C34 C35 118.1(6) . .
C33 C34 C41 121.1(6) . .
C35 C34 C41 120.8(6) . .
C30 C29 C28 121.1(6) . .
C6 C11 C10 116.9(6) . .
C6 C11 C19 121.3(6) . .
C10 C11 C19 121.8(6) . .
C8 C7 C6 119.2(6) . .
C8 C7 C18 119.9(6) . .
C6 C7 C18 120.9(6) . .
C36 C37 C38 120.7(7) . .
C17A C12A C13A 122.3(12) . .
C17A C12A N2 122.0(11) . .
C13A C12A N2 115.3(11) . .
C30 C31 C32 121.8(7) . .
C9 C8 C7 119.9(7) . .
C37 C36 C35 120.7(8) . .
C12A C13A C14A 118.5(13) . .
C12A C13A C20A 123.1(13) . .
C14A C13A C20A 118.5(15) . .
C36 C35 C34 120.7(7) . .
C9 C10 C11 120.4(7) . .
C8 C9 C10 121.7(8) . .
C31 C30 C29 119.6(7) . .
C46 C45 C44 118.6(7) . .
C46 C45 C49 120.9(7) . .
C44 C45 C49 120.5(8) . .
C48 C47 C46 118.4(7) . .
C48 C47 C50 120.1(7) . .
C46 C47 C50 121.5(7) . .
C17A C16A C15A 121.1(15) . .
C15A C14A C13A 115.9(16) . .
C45 C46 C47 122.1(7) . .
C14A C15A C16A 124.6(18) . .
C51B O2 C51B 55(3) 2 .
C51B O2 C51A 37.3(17) 2 2
C51B O2 C51A 90.9(19) . 2
C51B O2 C51A 90.9(19) 2 .
C51B O2 C51A 37.3(17) . .
C51A O2 C51A 127.8(19) 2 .
C15B C16B C17B 114.0(16) . .
C16B C15B C14B 122.9(18) . .
C12B C17B C16B 121.1(17) . .
C12B C17B C21B 126.1(16) . .
C16B C17B C21B 112.8(16) . .
C17B C12B C13B 124.3(17) . .
C17B C12B N2 112.5(14) . .
C13B C12B N2 122.8(13) . .
C14B C13B C12B 113.8(18) . .
C14B C13B C20B 126.5(17) . .
C12B C13B C20B 119.6(15) . .
C13B C14B C15B 123.7(17) . .
O2 C51A C52A 114.8(14) . .
C51B C51B O2 62.3(15) 2 .
C51B C51B C52B 151(4) 2 .
O2 C51B C52B 91(3) . .

loop_
_geom_bond_atom_site_label_1
_geom_bond_atom_site_label_2
_geom_bond_distance
_geom_bond_site_symmetry_2
Cu1 O1 1.843(4) .
Cu1 N2 1.891(5) .
Cu1 N1 1.891(5) .
Cu1 N5 2.040(5) .
Cu2 N5 1.879(5) .
Cu2 N4 1.907(5) .
Cu2 N3 1.984(5) .
C44 C45 1.388(10) .
C44 C43 1.394(9) .
O1 N5 1.375(6) .
N2 C3 1.335(8) .
N2 C12A 1.418(13) .
N2 C12B 1.498(17) .
N3 C22 1.321(7) .
N3 C27 1.427(7) .
N5 C43 1.454(7) .
C24 N4 1.325(7) .
C24 C23 1.379(8) .
C24 C26 1.537(8) .
N1 C1 1.337(7) .
N1 C6 1.435(7) .
N4 C33 1.451(7) .
C22 C23 1.422(8) .
C22 C25 1.520(8) .
C6 C11 1.392(9) .
C6 C7 1.401(8) .
C27 C28 1.390(8) .
C27 C32 1.394(8) .
C4 C1 1.523(8) .
C1 C2 1.377(9) .
C3 C2 1.406(9) .
C3 C5 1.503(9) .
C48 C43 1.377(9) .
C48 C47 1.389(9) .
C38 C33 1.395(8) .
C38 C37 1.399(9) .
C38 C42 1.497(9) .
C32 C31 1.394(9) .
C32 C40 1.508(9) .
C33 C34 1.393(8) .
C28 C29 1.395(9) .
C28 C39 1.508(9) .
C17A C16A 1.355(19) .
C17A C12A 1.369(19) .
C17A C21A 1.494(19) .
C34 C35 1.395(9) .
C34 C41 1.511(9) .
C29 C30 1.368(10) .
C11 C10 1.419(10) .
C11 C19 1.498(10) .
C7 C8 1.395(9) .
C7 C18 1.497(9) .
C37 C36 1.352(10) .
C12A C13A 1.389(18) .
C31 C30 1.366(10) .
C8 C9 1.352(10) .
C36 C35 1.380(10) .
C13A C14A 1.49(2) .
C13A C20A 1.50(2) .
C10 C9 1.388(11) .
C45 C46 1.382(11) .
C45 C49 1.515(11) .
C47 C46 1.394(11) .
C47 C50 1.509(11) .
C16A C15A 1.41(2) .
C14A C15A 1.28(3) .
O2 C51B 1.22(5) 2
O2 C51B 1.22(5) .
O2 C51A 1.48(2) 2
O2 C51A 1.48(2) .
C16B C15B 1.35(3) .
C16B C17B 1.46(2) .
C21B C17B 1.52(2) .
C15B C14B 1.42(3) .
C17B C12B 1.37(2) .
C12B C13B 1.40(2) .
C13B C14B 1.36(2) .
C13B C20B 1.44(3) .
C51A C52A 1.49(3) .
C51B C51B 1.13(7) 2
C51B C52B 1.57(5) .
